data_7026554
loop_
_publ_author_name
'Srivastava, Kriti'
'Chakraborty, Tapash'
'Singh, Harkesh B.'
'Singh, Udai P.'
'Butcher, Ray J.'

_publ_section_title
;
 Isolation and reactivity of an unusually stable organoselenenyl azide.
;
_journal_issue 42
_journal_name_full 'Dalton transactions (Cambridge, England : 2003)'
_journal_page_first 10137
_journal_page_last 10141
_journal_paper_doi 10.1039/c0dt00509f
_journal_volume 39
_journal_year 2010
_chemical_formula_moiety 'C23 H22 N4 O Se'
_chemical_formula_sum 'C23 H22 N4 O Se'
_chemical_formula_weight 449.41
_chemical_name_systematic
;
?
;
_space_group_IT_number 14
_symmetry_cell_setting monoclinic
_symmetry_space_group_name_Hall '-P 2ybc'
_symmetry_space_group_name_H-M 'P 1 21/c 1'
_atom_sites_solution_hydrogens geom
_atom_sites_solution_primary direct
_atom_sites_solution_secondary difmap
_audit_creation_method SHELXL-97
_cell_angle_alpha 90.00
_cell_angle_beta 90.679(8)
_cell_angle_gamma 90.00
_cell_formula_units_Z 4
_cell_length_a 10.8325(15)
_cell_length_b 10.3833(15)
_cell_length_c 19.310(3)
_cell_measurement_reflns_used 8406
_cell_measurement_temperature 296(2)
_cell_measurement_theta_max 23.97
_cell_measurement_theta_min 2.72
_cell_volume 2171.8(6)
_computing_cell_refinement 'Bruker SMART'
_computing_data_collection 'Bruker SMART'
_computing_data_reduction 'Bruker SAINT'
_computing_molecular_graphics 'Bruker SHELXTL (Bruker, 2000)'
_computing_publication_material 'Bruker SHELXTL'
_computing_structure_refinement 'SHELXL-97 (Sheldrick, 2008)'
_computing_structure_solution 'SHELXS-97 (Sheldrick, 2008)'
_diffrn_ambient_temperature 296(2)
_diffrn_measured_fraction_theta_full 0.999
_diffrn_measured_fraction_theta_max 0.993
_diffrn_measurement_device_type 'Bruker Apex 2 CCD area detector'
_diffrn_measurement_method '\w scans'
_diffrn_radiation_monochromator graphite
_diffrn_radiation_source 'fine-focus sealed tube'
_diffrn_radiation_type MoK\a
_diffrn_radiation_wavelength 0.71073
_diffrn_reflns_av_R_equivalents 0.0476
_diffrn_reflns_av_sigmaI/netI 0.0469
_diffrn_reflns_limit_h_max 12
_diffrn_reflns_limit_h_min -15
_diffrn_reflns_limit_k_max 14
_diffrn_reflns_limit_k_min -12
_diffrn_reflns_limit_l_max 27
_diffrn_reflns_limit_l_min -27
_diffrn_reflns_number 38748
_diffrn_reflns_theta_full 25.00
_diffrn_reflns_theta_max 30.39
_diffrn_reflns_theta_min 2.23
_exptl_absorpt_coefficient_mu 1.750
_exptl_absorpt_correction_T_max 1.000
_exptl_absorpt_correction_T_min 0.690572
_exptl_absorpt_correction_type multi-scan
_exptl_absorpt_process_details 'Sadabs (Sheldrick, 1996)'
_exptl_crystal_colour orange
_exptl_crystal_density_diffrn 1.374
_exptl_crystal_density_method 'not measured'
_exptl_crystal_description prism
_exptl_crystal_F_000 920
_exptl_crystal_size_max 0.35
_exptl_crystal_size_mid 0.23
_exptl_crystal_size_min 0.15
_refine_diff_density_max 0.284
_refine_diff_density_min -0.367
_refine_diff_density_rms 0.050
_refine_ls_extinction_method none
_refine_ls_goodness_of_fit_ref 1.006
_refine_ls_hydrogen_treatment constr
_refine_ls_matrix_type full
_refine_ls_number_parameters 266
_refine_ls_number_reflns 6520
_refine_ls_number_restraints 0
_refine_ls_restrained_S_all 1.006
_refine_ls_R_factor_all 0.0808
_refine_ls_R_factor_gt 0.0359
_refine_ls_shift/su_max 0.002
_refine_ls_shift/su_mean 0.000
_refine_ls_structure_factor_coef Fsqd
_refine_ls_weighting_details 'calc w=1/[\s^2^(Fo^2^)+(0.0367P)^2^+0.3211P] where P=(Fo^2^+2Fc^2^)/3'
_refine_ls_weighting_scheme calc
_refine_ls_wR_factor_gt 0.0748
_refine_ls_wR_factor_ref 0.0867
_reflns_number_gt 4040
_reflns_number_total 6520
_reflns_threshold_expression I>2\s(I)
_cod_data_source_file c0dt00509f.txt
_cod_data_source_block ups291
_cod_depositor_comments
;
The following automatic conversions were performed:

'_symmetry_cell_setting' value 'Monoclinic' changed to 'monoclinic'
according to /home/saulius/struct/CIF-dictionaries/cif_core.dic
dictionary named 'cif_core.dic' version 2.4.2 from 2011-04-26.

Automatic conversion script
Id: cif_fix_values 1891 2012-01-12 08:04:46Z andrius 
;
_cod_original_sg_symbol_H-M 'P 21/c'
_cod_database_code 7026554

loop_
_symmetry_equiv_pos_as_xyz
'x, y, z'
'-x, y+1/2, -z+1/2'
'-x, -y, -z'
'x, -y-1/2, z-1/2'

loop_
_atom_site_label
_atom_site_type_symbol
_atom_site_fract_x
_atom_site_fract_y
_atom_site_fract_z
_atom_site_U_iso_or_equiv
_atom_site_adp_type
_atom_site_occupancy
_atom_site_symmetry_multiplicity
_atom_site_calc_flag
_atom_site_refinement_flags
Se Se 0.020523(17) 0.558866(19) 0.184720(11) 0.04660(8) Uani 1 1 d .
O1 O 0.24577(13) 0.42744(14) 0.34654(7) 0.0533(4) Uani 1 1 d .
N1 N 0.09477(14) 0.52194(16) 0.28624(8) 0.0444(4) Uani 1 1 d .
N11 N -0.03572(19) 0.5765(2) 0.08157(11) 0.0637(5) Uani 1 1 d .
N12 N 0.0106(2) 0.6672(2) 0.05476(11) 0.0656(5) Uani 1 1 d .
N13 N 0.0511(3) 0.7533(3) 0.02634(14) 0.1178(11) Uani 1 1 d .
C1 C 0.15203(16) 0.44066(16) 0.16254(10) 0.0372(4) Uani 1 1 d .
C2 C 0.17847(16) 0.40281(17) 0.09639(10) 0.0390(4) Uani 1 1 d .
H2A H 0.1332 0.4361 0.0593 0.047 Uiso 1 1 calc R
C3 C 0.27433(16) 0.31319(17) 0.08422(10) 0.0381(4) Uani 1 1 d .
C4 C 0.30240(19) 0.27287(19) 0.01584(10) 0.0475(5) Uani 1 1 d .
H4A H 0.2574 0.3062 -0.0214 0.057 Uiso 1 1 calc R
C5 C 0.3941(2) 0.1863(2) 0.00395(11) 0.0547(5) Uani 1 1 d .
H5A H 0.4117 0.1613 -0.0411 0.066 Uiso 1 1 calc R
C6 C 0.46210(19) 0.1347(2) 0.05962(12) 0.0551(6) Uani 1 1 d .
H6A H 0.5247 0.0757 0.0511 0.066 Uiso 1 1 calc R
C7 C 0.43754(17) 0.16993(18) 0.12641(11) 0.0456(5) Uani 1 1 d .
H7A H 0.4828 0.1337 0.1627 0.055 Uiso 1 1 calc R
C8 C 0.34360(16) 0.26130(17) 0.14085(9) 0.0370(4) Uani 1 1 d .
C9 C 0.31672(15) 0.30189(16) 0.20978(9) 0.0355(4) Uani 1 1 d .
C10 C 0.22328(15) 0.39071(17) 0.21980(9) 0.0357(4) Uani 1 1 d .
C11 C 0.39185(16) 0.24782(17) 0.26851(9) 0.0372(4) Uani 1 1 d .
C12 C 0.50539(16) 0.30264(19) 0.28563(11) 0.0448(5) Uani 1 1 d .
H12A H 0.5319 0.3754 0.2620 0.054 Uiso 1 1 calc R
C13 C 0.57950(18) 0.2502(2) 0.33746(12) 0.0541(5) Uani 1 1 d .
C14 C 0.5381(2) 0.1411(2) 0.37160(11) 0.0576(6) Uani 1 1 d .
H14A H 0.5883 0.1045 0.4057 0.069 Uiso 1 1 calc R
C15 C 0.4249(2) 0.08477(19) 0.35676(11) 0.0503(5) Uani 1 1 d .
C16 C 0.35235(17) 0.13987(18) 0.30463(10) 0.0442(5) Uani 1 1 d .
H16A H 0.2760 0.1037 0.2938 0.053 Uiso 1 1 calc R
C17 C 0.7022(2) 0.3127(3) 0.35612(16) 0.0890(9) Uani 1 1 d .
H17A H 0.7045 0.3984 0.3375 0.133 Uiso 1 1 calc R
H17B H 0.7683 0.2629 0.3371 0.133 Uiso 1 1 calc R
H17C H 0.7115 0.3164 0.4056 0.133 Uiso 1 1 calc R
C18 C 0.3799(3) -0.0319(2) 0.39599(14) 0.0743(7) Uani 1 1 d .
H18A H 0.2941 -0.0214 0.4065 0.111 Uiso 1 1 calc R
H18B H 0.4266 -0.0407 0.4383 0.111 Uiso 1 1 calc R
H18C H 0.3905 -0.1075 0.3681 0.111 Uiso 1 1 calc R
C19 C 0.18725(16) 0.44578(17) 0.28598(9) 0.0381(4) Uani 1 1 d .
C20 C 0.1714(2) 0.4962(3) 0.39786(11) 0.0613(6) Uani 1 1 d .
H20A H 0.2237 0.5485 0.4278 0.074 Uiso 1 1 calc R
H20B H 0.1261 0.4359 0.4262 0.074 Uiso 1 1 calc R
C21 C 0.08210(18) 0.58160(19) 0.35569(10) 0.0453(5) Uani 1 1 d .
C22 C 0.1258(3) 0.7198(2) 0.35076(15) 0.0819(8) Uani 1 1 d .
H22A H 0.0741 0.7660 0.3186 0.123 Uiso 1 1 calc R
H22B H 0.2096 0.7214 0.3351 0.123 Uiso 1 1 calc R
H22C H 0.1215 0.7597 0.3955 0.123 Uiso 1 1 calc R
C23 C -0.0498(2) 0.5712(2) 0.38031(13) 0.0617(6) Uani 1 1 d .
H23A H -0.1029 0.6205 0.3503 0.093 Uiso 1 1 calc R
H23B H -0.0549 0.6039 0.4267 0.093 Uiso 1 1 calc R
H23C H -0.0750 0.4826 0.3796 0.093 Uiso 1 1 calc R

loop_
_atom_site_aniso_label
_atom_site_aniso_U_11
_atom_site_aniso_U_22
_atom_site_aniso_U_33
_atom_site_aniso_U_23
_atom_site_aniso_U_13
_atom_site_aniso_U_12
Se 0.04274(12) 0.04769(13) 0.04918(13) -0.00289(9) -0.00739(8) 0.01253(9)
O1 0.0486(8) 0.0747(10) 0.0363(7) -0.0098(7) -0.0085(6) 0.0229(7)
N1 0.0457(9) 0.0486(9) 0.0387(9) -0.0044(7) -0.0022(7) 0.0149(7)
N11 0.0623(12) 0.0734(14) 0.0548(12) -0.0010(11) -0.0245(10) 0.0114(10)
N12 0.0804(14) 0.0674(14) 0.0483(12) -0.0002(11) -0.0309(10) 0.0110(12)
N13 0.169(3) 0.109(2) 0.0741(18) 0.0298(17) -0.0484(18) -0.037(2)
C1 0.0337(9) 0.0366(9) 0.0410(10) -0.0014(8) -0.0044(7) 0.0010(7)
C2 0.0389(10) 0.0411(10) 0.0368(10) 0.0010(8) -0.0058(8) -0.0017(8)
C3 0.0385(10) 0.0362(9) 0.0398(10) -0.0024(8) 0.0012(8) -0.0073(8)
C4 0.0544(12) 0.0492(12) 0.0390(11) -0.0048(9) 0.0006(9) -0.0072(9)
C5 0.0623(13) 0.0552(13) 0.0469(12) -0.0161(10) 0.0109(10) -0.0050(11)
C6 0.0510(12) 0.0508(13) 0.0635(15) -0.0208(11) 0.0071(11) 0.0029(10)
C7 0.0427(10) 0.0424(11) 0.0518(12) -0.0087(9) -0.0018(9) 0.0026(8)
C8 0.0345(9) 0.0347(9) 0.0416(10) -0.0059(8) 0.0008(8) -0.0031(7)
C9 0.0319(9) 0.0352(9) 0.0394(10) -0.0030(8) -0.0025(7) -0.0020(7)
C10 0.0334(9) 0.0372(9) 0.0364(10) -0.0024(8) -0.0035(7) 0.0011(7)
C11 0.0322(9) 0.0409(10) 0.0384(10) -0.0058(8) -0.0015(7) 0.0073(7)
C12 0.0360(10) 0.0470(11) 0.0513(12) -0.0044(9) -0.0026(8) 0.0020(8)
C13 0.0373(10) 0.0637(14) 0.0610(14) -0.0132(11) -0.0106(10) 0.0098(10)
C14 0.0569(13) 0.0647(15) 0.0507(13) -0.0040(11) -0.0150(10) 0.0263(11)
C15 0.0583(13) 0.0452(12) 0.0473(12) -0.0004(9) 0.0003(10) 0.0173(9)
C16 0.0397(10) 0.0430(11) 0.0497(12) -0.0036(9) -0.0034(9) 0.0055(8)
C17 0.0487(14) 0.106(2) 0.112(2) -0.0153(18) -0.0333(15) 0.0010(14)
C18 0.0934(19) 0.0571(15) 0.0724(18) 0.0170(12) 0.0043(14) 0.0166(13)
C19 0.0369(9) 0.0413(10) 0.0359(10) -0.0013(8) -0.0029(8) 0.0024(8)
C20 0.0557(13) 0.0867(16) 0.0413(12) -0.0142(12) -0.0032(10) 0.0247(12)
C21 0.0455(11) 0.0505(12) 0.0398(11) -0.0114(9) -0.0009(9) 0.0081(9)
C22 0.094(2) 0.0598(15) 0.093(2) -0.0243(14) 0.0173(16) -0.0098(14)
C23 0.0482(12) 0.0740(16) 0.0632(15) -0.0123(12) 0.0056(11) 0.0113(11)

loop_
_atom_type_symbol
_atom_type_description
_atom_type_scat_dispersion_real
_atom_type_scat_dispersion_imag
_atom_type_scat_source
C C 0.0033 0.0016 'International Tables Vol C Tables 4.2.6.8 and 6.1.1.4'
H H 0.0000 0.0000 'International Tables Vol C Tables 4.2.6.8 and 6.1.1.4'
N N 0.0061 0.0033 'International Tables Vol C Tables 4.2.6.8 and 6.1.1.4'
O O 0.0106 0.0060 'International Tables Vol C Tables 4.2.6.8 and 6.1.1.4'
Se Se -0.0929 2.2259 'International Tables Vol C Tables 4.2.6.8 and 6.1.1.4'

loop_
_geom_angle_atom_site_label_1
_geom_angle_atom_site_label_2
_geom_angle_atom_site_label_3
_geom_angle
C1 Se N11 92.98(8)
C1 Se N1 79.60(7)
N11 Se N1 172.55(7)
C19 O1 C20 105.22(14)
C19 N1 C21 110.05(15)
C19 N1 Se 113.14(12)
C21 N1 Se 135.50(12)
N12 N11 Se 111.46(15)
N13 N12 N11 176.6(2)
C2 C1 C10 119.82(16)
C2 C1 Se 123.48(14)
C10 C1 Se 116.69(13)
C1 C2 C3 120.34(17)
C1 C2 H2A 119.8
C3 C2 H2A 119.8
C2 C3 C4 120.87(18)
C2 C3 C8 120.12(17)
C4 C3 C8 119.02(17)
C5 C4 C3 121.0(2)
C5 C4 H4A 119.5
C3 C4 H4A 119.5
C4 C5 C6 120.1(2)
C4 C5 H5A 120.0
C6 C5 H5A 120.0
C7 C6 C5 120.90(19)
C7 C6 H6A 119.5
C5 C6 H6A 119.5
C6 C7 C8 120.70(19)
C6 C7 H7A 119.6
C8 C7 H7A 119.6
C7 C8 C3 118.27(17)
C7 C8 C9 122.26(17)
C3 C8 C9 119.47(16)
C10 C9 C8 118.94(16)
C10 C9 C11 122.38(16)
C8 C9 C11 118.68(15)
C9 C10 C1 121.29(16)
C9 C10 C19 126.00(16)
C1 C10 C19 112.70(15)
C16 C11 C12 119.13(17)
C16 C11 C9 120.97(16)
C12 C11 C9 119.84(17)
C13 C12 C11 120.9(2)
C13 C12 H12A 119.6
C11 C12 H12A 119.6
C12 C13 C14 118.41(19)
C12 C13 C17 120.1(2)
C14 C13 C17 121.5(2)
C15 C14 C13 122.44(19)
C15 C14 H14A 118.8
C13 C14 H14A 118.8
C14 C15 C16 117.8(2)
C14 C15 C18 121.6(2)
C16 C15 C18 120.6(2)
C11 C16 C15 121.31(18)
C11 C16 H16A 119.3
C15 C16 H16A 119.3
C13 C17 H17A 109.5
C13 C17 H17B 109.5
H17A C17 H17B 109.5
C13 C17 H17C 109.5
H17A C17 H17C 109.5
H17B C17 H17C 109.5
C15 C18 H18A 109.5
C15 C18 H18B 109.5
H18A C18 H18B 109.5
C15 C18 H18C 109.5
H18A C18 H18C 109.5
H18B C18 H18C 109.5
N1 C19 O1 116.67(16)
N1 C19 C10 117.70(16)
O1 C19 C10 125.58(16)
O1 C20 C21 105.63(16)
O1 C20 H20A 110.6
C21 C20 H20A 110.6
O1 C20 H20B 110.6
C21 C20 H20B 110.6
H20A C20 H20B 108.7
N1 C21 C23 110.57(17)
N1 C21 C22 107.83(18)
C23 C21 C22 112.59(18)
N1 C21 C20 99.99(15)
C23 C21 C20 112.47(19)
C22 C21 C20 112.6(2)
C21 C22 H22A 109.5
C21 C22 H22B 109.5
H22A C22 H22B 109.5
C21 C22 H22C 109.5
H22A C22 H22C 109.5
H22B C22 H22C 109.5
C21 C23 H23A 109.5
C21 C23 H23B 109.5
H23A C23 H23B 109.5
C21 C23 H23C 109.5
H23A C23 H23C 109.5
H23B C23 H23C 109.5

loop_
_geom_bond_atom_site_label_1
_geom_bond_atom_site_label_2
_geom_bond_distance
Se C1 1.9323(17)
Se N11 2.0842(19)
Se N1 2.1446(16)
O1 C19 1.337(2)
O1 C20 1.470(2)
N1 C19 1.276(2)
N1 C21 1.485(2)
N11 N12 1.188(3)
N12 N13 1.140(3)
C1 C2 1.370(3)
C1 C10 1.438(2)
C2 C3 1.416(3)
C2 H2A 0.9300
C3 C4 1.422(3)
C3 C8 1.425(3)
C4 C5 1.361(3)
C4 H4A 0.9300
C5 C6 1.402(3)
C5 H5A 0.9300
C6 C7 1.370(3)
C6 H6A 0.9300
C7 C8 1.421(3)
C7 H7A 0.9300
C8 C9 1.429(2)
C9 C10 1.385(2)
C9 C11 1.497(2)
C10 C19 1.458(3)
C11 C16 1.390(3)
C11 C12 1.392(2)
C12 C13 1.387(3)
C12 H12A 0.9300
C13 C14 1.388(3)
C13 C17 1.519(3)
C14 C15 1.386(3)
C14 H14A 0.9300
C15 C16 1.392(3)
C15 C18 1.512(3)
C16 H16A 0.9300
C17 H17A 0.9600
C17 H17B 0.9600
C17 H17C 0.9600
C18 H18A 0.9600
C18 H18B 0.9600
C18 H18C 0.9600
C20 C21 1.538(3)
C20 H20A 0.9700
C20 H20B 0.9700
C21 C23 1.515(3)
C21 C22 1.515(3)
C22 H22A 0.9600
C22 H22B 0.9600
C22 H22C 0.9600
C23 H23A 0.9600
C23 H23B 0.9600
C23 H23C 0.9600

loop_
_geom_torsion_atom_site_label_1
_geom_torsion_atom_site_label_2
_geom_torsion_atom_site_label_3
_geom_torsion_atom_site_label_4
_geom_torsion
C1 Se N1 C19 1.15(14)
N11 Se N1 C19 7.0(7)
C1 Se N1 C21 166.38(19)
N11 Se N1 C21 172.2(5)
C1 Se N11 N12 -94.41(18)
N1 Se N11 N12 -100.2(6)
Se N11 N12 N13 -169(5)
N11 Se C1 C2 1.57(17)
N1 Se C1 C2 -179.18(17)
N11 Se C1 C10 -177.81(14)
N1 Se C1 C10 1.43(13)
C10 C1 C2 C3 1.0(3)
Se C1 C2 C3 -178.36(13)
C1 C2 C3 C4 179.81(17)
C1 C2 C3 C8 0.3(3)
C2 C3 C4 C5 -179.70(18)
C8 C3 C4 C5 -0.2(3)
C3 C4 C5 C6 0.4(3)
C4 C5 C6 C7 0.1(3)
C5 C6 C7 C8 -1.0(3)
C6 C7 C8 C3 1.2(3)
C6 C7 C8 C9 -178.99(18)
C2 C3 C8 C7 178.92(16)
C4 C3 C8 C7 -0.6(2)
C2 C3 C8 C9 -0.9(2)
C4 C3 C8 C9 179.55(16)
C7 C8 C9 C10 -179.60(17)
C3 C8 C9 C10 0.2(2)
C7 C8 C9 C11 1.1(3)
C3 C8 C9 C11 -179.06(15)
C8 C9 C10 C1 1.1(3)
C11 C9 C10 C1 -179.66(16)
C8 C9 C10 C19 -177.51(17)
C11 C9 C10 C19 1.8(3)
C2 C1 C10 C9 -1.7(3)
Se C1 C10 C9 177.69(13)
C2 C1 C10 C19 177.03(16)
Se C1 C10 C19 -3.6(2)
C10 C9 C11 C16 86.9(2)
C8 C9 C11 C16 -93.8(2)
C10 C9 C11 C12 -95.8(2)
C8 C9 C11 C12 83.5(2)
C16 C11 C12 C13 0.7(3)
C9 C11 C12 C13 -176.66(18)
C11 C12 C13 C14 0.4(3)
C11 C12 C13 C17 -179.1(2)
C12 C13 C14 C15 -1.4(3)
C17 C13 C14 C15 178.1(2)
C13 C14 C15 C16 1.2(3)
C13 C14 C15 C18 -178.2(2)
C12 C11 C16 C15 -0.9(3)
C9 C11 C16 C15 176.40(17)
C14 C15 C16 C11 0.0(3)
C18 C15 C16 C11 179.41(19)
C21 N1 C19 O1 5.0(2)
Se N1 C19 O1 174.00(13)
C21 N1 C19 C10 -172.52(16)
Se N1 C19 C10 -3.5(2)
C20 O1 C19 N1 5.7(2)
C20 O1 C19 C10 -177.05(19)
C9 C10 C19 N1 -176.66(17)
C1 C10 C19 N1 4.7(2)
C9 C10 C19 O1 6.1(3)
C1 C10 C19 O1 -172.58(17)
C19 O1 C20 C21 -13.3(2)
C19 N1 C21 C23 -131.23(18)
Se N1 C21 C23 63.2(2)
C19 N1 C21 C22 105.3(2)
Se N1 C21 C22 -60.3(2)
C19 N1 C21 C20 -12.5(2)
Se N1 C21 C20 -178.06(16)
O1 C20 C21 N1 15.1(2)
O1 C20 C21 C23 132.44(19)
O1 C20 C21 C22 -99.1(2)
